data_8103527
loop_
_publ_author_name
'Araki, T.'

_publ_section_title
;
 Crystal structure of a cesium alumosilicate, Cs (Al Si5 O12)
;
_journal_name_full 'Zeitschrift fuer Kristallographie (149,1979-)'
_journal_page_first 207
_journal_page_last 213
_journal_volume 152
_journal_year 1980
_chemical_formula_sum 'Al Cs0.814 O12 Si5'
_chemical_name_systematic 'Cs0.814 (Al Si5 O12)'
_space_group_IT_number 40
_symmetry_space_group_name_Hall 'A 2 -2a'
_symmetry_space_group_name_H-M 'A m a 2'
_cell_angle_alpha 90
_cell_angle_beta 90
_cell_angle_gamma 90
_cell_formula_units_Z 4
_cell_length_a 16.776
_cell_length_b 13.828
_cell_length_c 5.021
_cell_volume 1164.764
_citation_journal_id_ASTM ZEKRDZ
_cod_data_source_file Araki_ZEKRDZ_1980_208.cif
_cod_data_source_block Al1Cs0.814O12Si5
_cod_original_formula_sum 'Al1 Cs0.814 O12 Si5'
_cod_database_code 8103527

loop_
_symmetry_equiv_pos_as_xyz
x,y,z
-x,-y,z
-x+1/2,y,z
x+1/2,-y,z
x,y+1/2,z+1/2
-x,-y+1/2,z+1/2
-x+1/2,y+1/2,z+1/2
x+1/2,-y+1/2,z+1/2

loop_
_atom_site_label
_atom_site_type_symbol
_atom_site_fract_x
_atom_site_fract_y
_atom_site_fract_z
_atom_site_occupancy
_atom_site_U_iso_or_equiv
Al2 Al+3 0.15709 0.42622 -0.41971 0.167 0.0
Si2 Si+4 0.15709 0.42622 -0.41971 0.833 0.0
Si1 Si+4 0.05281 0.74134 -0.04651 0.833 0.0
O6 O-2 0.11123 0.45939 -0.1534 1 0.0
O4 O-2 0.09931 0.14024 -0.481 1 0.0
O3 O-2 0.12235 0.32339 -0.5194 1 0.0
O2 O-2 0.25 0.41029 -0.3547 1 0.0
Si3 Si+4 0.08952 0.02677 -0.40524 0.833 0.0
Al3 Al+3 0.08952 0.02677 -0.40524 0.167 0.0
Cs1 Cs+1 0.25 0.20406 0 0.814 0.0
O5 O-2 0.02323 0.73969 -0.3555 1 0.0
O7 O-2 0.14838 0.00661 -0.15333 1 0.0
O1 O-2 0 0 -0.3164 1 0.0
Al1 Al+3 0.05281 0.74134 -0.04651 0.167 0.0
